data_7040773
loop_
_publ_author_name
'Sansee, A.'
'Meksawangwong, S.'
'Chainok, K.'
'Franz, K. J.'
'G\'al, M'
'P\%alsson, L-O'
'Puniyan, W.'
'Traiphol, R.'
'Pal, R.'
'Kielar, F.'

_publ_section_title
;
 Novel aminoalkyl tris-cyclometalated iridium complexes as cellular
 stains.
;
_journal_issue 43
_journal_name_full 'Dalton transactions (Cambridge, England : 2003)'
_journal_page_first 17420
_journal_page_last 17430
_journal_paper_doi 10.1039/c6dt02776h
_journal_volume 45
_journal_year 2016
_chemical_formula_moiety 'C38 H36 Ir N4, Cl'
_chemical_formula_sum 'C38 H36 Cl Ir N4'
_chemical_formula_weight 776.36
_chemical_name_systematic
;
 ? 
;
_space_group_crystal_system monoclinic
_space_group_IT_number 14
_space_group_name_Hall '-P 2ybc'
_space_group_name_H-M_alt 'P 1 21/c 1'
_symmetry_space_group_name_Hall '-P 2ybc'
_symmetry_space_group_name_H-M 'P 1 21/c 1'
_atom_sites_solution_hydrogens geom
_audit_creation_date 2016-03-28
_audit_creation_method
;
Olex2 1.2
(compiled 2016.02.19 svn.r3266 for OlexSys, GUI svn.r5155)
;
_audit_update_record
;
2016-05-25 deposited with the CCDC.
2016-09-27 downloaded from the CCDC.
;
_cell_angle_alpha 90
_cell_angle_beta 90.037(2)
_cell_angle_gamma 90
_cell_formula_units_Z 8
_cell_length_a 11.8667(10)
_cell_length_b 34.630(3)
_cell_length_c 18.1372(15)
_cell_measurement_reflns_used 9714
_cell_measurement_temperature 296(2)
_cell_measurement_theta_max 25.259
_cell_measurement_theta_min 2.887
_cell_volume 7453.4(11)
_computing_cell_refinement 'SAINT v8.34A (Bruker, 2013)'
_computing_data_reduction 'SAINT v8.34A (Bruker, 2013)'
_computing_molecular_graphics 'Olex2 (Dolomanov et al., 2009)'
_computing_publication_material 'Olex2 (Dolomanov et al., 2009)'
_computing_structure_refinement 'XL (Sheldrick, 2008)'
_computing_structure_solution 'ShelXT (Sheldrick, 2015)'
_diffrn_ambient_temperature 296(2)
_diffrn_detector 'Bruker PHOTON 100 area detector'
_diffrn_detector_area_resol_mean 10.5
_diffrn_detector_type 'PHOTON area detector'
_diffrn_measured_fraction_theta_full 0.998
_diffrn_measured_fraction_theta_max 0.989
_diffrn_measurement_device 'four-circle KAPPA diffractometer'
_diffrn_measurement_device_type 'Bruker APEX2 D8 QUEST CMOS'
_diffrn_measurement_method '\w and \f scans'
_diffrn_radiation_collimation '0.5 mm'
_diffrn_radiation_monochromator 'graphiteDouble Bounce Multilayer Mirror'
_diffrn_radiation_probe x-ray
_diffrn_radiation_type MoK\a
_diffrn_radiation_wavelength 0.71073
_diffrn_reflns_av_R_equivalents 0.0705
_diffrn_reflns_av_unetI/netI 0.0432
_diffrn_reflns_Laue_measured_fraction_full 0.998
_diffrn_reflns_Laue_measured_fraction_max 0.989
_diffrn_reflns_limit_h_max 14
_diffrn_reflns_limit_h_min -14
_diffrn_reflns_limit_k_max 42
_diffrn_reflns_limit_k_min -42
_diffrn_reflns_limit_l_max 22
_diffrn_reflns_limit_l_min -22
_diffrn_reflns_number 144870
_diffrn_reflns_point_group_measured_fraction_full 0.998
_diffrn_reflns_point_group_measured_fraction_max 0.989
_diffrn_reflns_theta_full 25.000
_diffrn_reflns_theta_max 25.825
_diffrn_reflns_theta_min 2.887
_diffrn_source 'microfocus sealed x-ray tube'
_diffrn_source_type 'Incoatec I\mus'
_exptl_absorpt_coefficient_mu 3.683
_exptl_absorpt_correction_T_max 0.7453
_exptl_absorpt_correction_T_min 0.6188
_exptl_absorpt_correction_type multi-scan
_exptl_absorpt_process_details
;
SADABS-2014/4 (Bruker,2014/4) was used for absorption correction.
wR2(int) was 0.0857 before and 0.0616 after correction.
The Ratio of minimum to maximum transmission is 0.8303.
The \l/2 correction factor is 0.00150.
;
_exptl_crystal_colour 'light yellow'
_exptl_crystal_colour_modifier light
_exptl_crystal_colour_primary yellow
_exptl_crystal_density_diffrn 1.384
_exptl_crystal_density_method 'not measured'
_exptl_crystal_description block
_exptl_crystal_F_000 3088
_exptl_crystal_preparation Luminescent
_exptl_crystal_recrystallization_method
'The material was recrystallised from a mixture of methanol and water by slow evaporation'
_exptl_crystal_size_max 0.26
_exptl_crystal_size_mid 0.14
_exptl_crystal_size_min 0.12
_refine_diff_density_max 1.479
_refine_diff_density_min -1.066
_refine_diff_density_rms 0.098
_refine_ls_extinction_method none
_refine_ls_goodness_of_fit_ref 1.043
_refine_ls_hydrogen_treatment constr
_refine_ls_matrix_type full
_refine_ls_number_parameters 795
_refine_ls_number_reflns 14223
_refine_ls_number_restraints 21
_refine_ls_restrained_S_all 1.043
_refine_ls_R_factor_all 0.0593
_refine_ls_R_factor_gt 0.0373
_refine_ls_shift/su_max 0.003
_refine_ls_shift/su_mean 0.000
_refine_ls_structure_factor_coef Fsqd
_refine_ls_weighting_details 'w=1/[\s^2^(Fo^2^)+(0.0371P)^2^+6.4524P] where P=(Fo^2^+2Fc^2^)/3'
_refine_ls_weighting_scheme calc
_refine_ls_wR_factor_gt 0.0747
_refine_ls_wR_factor_ref 0.0790
_reflns_Friedel_coverage 0.000
_reflns_number_gt 10733
_reflns_number_total 14223
_reflns_threshold_expression 'I > 2\s(I)'
_cod_data_source_file c6dt02776h2.cif
_cod_data_source_block fk1
_cod_depositor_comments 'Adding full bibliography for 7040773.cif.'
_cod_original_cell_volume 7453.3(11)
_cod_database_code 7040773
_shelx_space_group_comment
;
The symmetry employed for this shelxl refinement is uniquely defined
by the following loop, which should always be used as a source of
symmetry information in preference to the above space-group names.
They are only intended as comments.
;
_olex2_refinement_description
;
1. Fixed Uiso
 At 1.2 times of:
  All C(H) groups, All C(H,H) groups, All N(H,H) groups
 At 1.5 times of:
  All C(H,H,H) groups
2. Rigid body (RIGU) restrains
 C35, C36
 with sigma for 1-2 distances of 0.004 and sigma for 1-3 distances of 0.004
 C35, C36
 with sigma for 1-2 distances of 0.004 and sigma for 1-3 distances of 0.004
 N4, C35, C36, C37, C38
 with sigma for 1-2 distances of 0.004 and sigma for 1-3 distances of 0.004
3.a Secondary CH2 refined with riding coordinates:
 N4(H4A,H4B), C34(H34A,H34B), C35(H35A,H35B), C36(H36A,H36B), C37(H37A,H37B),
 N8(H8A,H8B), C72(H72A,H72B), C73(H73A,H73B), C74(H74A,H74B), C75(H75A,H75B)
3.b Aromatic/amide H refined with riding coordinates:
 C1(H1), C2(H2), C3(H3), C4(H4), C7(H7), C8(H8), C9(H9), C10(H10), C12(H12),
 C13(H13), C14(H14), C15(H15), C18(H18), C19(H19), C20(H20), C21(H21), C23(H23),
  C24(H24), C25(H25), C26(H26), C29(H29), C30(H30), C32(H32), C39(H39),
 C40(H40), C41(H41), C42(H42), C45(H45), C46(H46), C47(H47), C48(H48), C50(H50),
  C51B(H51B), C52B(H52B), C53(H53), C56(H56), C57(H57), C58(H58), C59(H59),
 C61(H61), C62(H62), C63(H63), C64(H64), C67(H67), C68(H68), C70(H70)
3.c Idealised Me refined as rotating group:
 C38(H38A,H38B,H38C), C76(H76A,H76B,H76C)
;
_shelx_shelxl_version_number 2014/7
_olex2_submission_special_instructions 'No special instructions were received'

loop_
_space_group_symop_operation_xyz
'x, y, z'
'-x, y+1/2, -z+1/2'
'-x, -y, -z'
'x, -y-1/2, z-1/2'

loop_
_atom_site_label
_atom_site_type_symbol
_atom_site_fract_x
_atom_site_fract_y
_atom_site_fract_z
_atom_site_U_iso_or_equiv
_atom_site_adp_type
_atom_site_occupancy
_atom_site_site_symmetry_order
_atom_site_calc_flag
_atom_site_refinement_flags_posn
_atom_site_refinement_flags_adp
Ir1 Ir -0.29197(2) 0.26278(2) 1.00687(2) 0.03431(6) Uani 1 1 d . .
N1 N -0.3769(3) 0.23714(10) 1.0975(2) 0.0406(9) Uani 1 1 d . .
N2 N -0.1292(3) 0.25897(11) 1.0558(2) 0.0411(9) Uani 1 1 d . .
N3 N -0.2789(3) 0.21026(11) 0.9477(2) 0.0440(10) Uani 1 1 d . .
N4 N 0.0394(3) 0.37143(12) 0.8441(2) 0.0545(11) Uani 1 1 d . U
H4A H 0.0824 0.3554 0.8180 0.065 Uiso 1 1 calc R .
H4B H 0.0618 0.3954 0.8341 0.065 Uiso 1 1 calc R .
C1 C -0.3266(5) 0.22077(16) 1.1555(3) 0.0568(14) Uani 1 1 d . .
H1 H -0.2488 0.2227 1.1599 0.068 Uiso 1 1 calc R .
C2 C -0.3856(5) 0.20110(17) 1.2089(3) 0.0645(16) Uani 1 1 d . .
H2 H -0.3483 0.1895 1.2482 0.077 Uiso 1 1 calc R .
C3 C -0.5006(5) 0.19910(17) 1.2028(3) 0.0640(16) Uani 1 1 d . .
H3 H -0.5427 0.1862 1.2383 0.077 Uiso 1 1 calc R .
C4 C -0.5525(5) 0.21610(15) 1.1446(3) 0.0539(14) Uani 1 1 d . .
H4 H -0.6305 0.2147 1.1402 0.065 Uiso 1 1 calc R .
C5 C -0.4900(4) 0.23573(12) 1.0912(3) 0.0398(11) Uani 1 1 d . .
C6 C -0.5347(4) 0.25401(13) 1.0250(3) 0.0405(11) Uani 1 1 d . .
C7 C -0.6491(4) 0.25651(15) 1.0103(3) 0.0548(14) Uani 1 1 d . .
H7 H -0.7009 0.2466 1.0438 0.066 Uiso 1 1 calc R .
C8 C -0.6858(5) 0.27356(17) 0.9468(4) 0.0627(16) Uani 1 1 d . .
H8 H -0.7627 0.2752 0.9373 0.075 Uiso 1 1 calc R .
C9 C -0.6107(5) 0.28820(15) 0.8971(3) 0.0576(14) Uani 1 1 d . .
H9 H -0.6362 0.2997 0.8538 0.069 Uiso 1 1 calc R .
C10 C -0.4972(4) 0.28584(14) 0.9112(3) 0.0486(12) Uani 1 1 d . .
H10 H -0.4473 0.2958 0.8765 0.058 Uiso 1 1 calc R .
C11 C -0.4527(4) 0.26913(12) 0.9755(3) 0.0385(11) Uani 1 1 d . .
C12 C -0.0592(4) 0.22873(15) 1.0514(3) 0.0558(14) Uani 1 1 d . .
H12 H -0.0791 0.2080 1.0213 0.067 Uiso 1 1 calc R .
C13 C 0.0408(5) 0.22702(18) 1.0895(3) 0.0653(16) Uani 1 1 d . .
H13 H 0.0870 0.2054 1.0861 0.078 Uiso 1 1 calc R .
C14 C 0.0712(5) 0.25784(19) 1.1326(3) 0.0688(17) Uani 1 1 d . .
H14 H 0.1381 0.2574 1.1594 0.083 Uiso 1 1 calc R .
C15 C 0.0013(5) 0.28915(18) 1.1353(3) 0.0620(15) Uani 1 1 d . .
H15 H 0.0221 0.3106 1.1632 0.074 Uiso 1 1 calc R .
C16 C -0.0996(4) 0.28956(14) 1.0974(3) 0.0426(12) Uani 1 1 d . .
C17 C -0.1809(4) 0.32095(14) 1.0965(3) 0.0451(12) Uani 1 1 d . .
C18 C -0.1629(5) 0.35619(17) 1.1318(3) 0.0699(17) Uani 1 1 d . .
H18 H -0.0977 0.3599 1.1593 0.084 Uiso 1 1 calc R .
C19 C -0.2399(6) 0.38508(17) 1.1262(4) 0.0764(19) Uani 1 1 d . .
H19 H -0.2266 0.4085 1.1497 0.092 Uiso 1 1 calc R .
C20 C -0.3358(5) 0.38011(15) 1.0869(3) 0.0607(15) Uani 1 1 d . .
H20 H -0.3874 0.4002 1.0827 0.073 Uiso 1 1 calc R .
C21 C -0.3569(4) 0.34518(13) 1.0530(3) 0.0433(12) Uani 1 1 d . .
H21 H -0.4238 0.3420 1.0270 0.052 Uiso 1 1 calc R .
C22 C -0.2811(4) 0.31471(13) 1.0566(2) 0.0363(11) Uani 1 1 d . .
C23 C -0.3135(5) 0.17562(14) 0.9716(4) 0.0617(15) Uani 1 1 d . .
H23 H -0.3467 0.1740 1.0179 0.074 Uiso 1 1 calc R .
C24 C -0.3020(6) 0.14259(17) 0.9309(5) 0.084(2) Uani 1 1 d . .
H24 H -0.3259 0.1189 0.9491 0.101 Uiso 1 1 calc R .
C25 C -0.2542(6) 0.14558(18) 0.8623(5) 0.086(2) Uani 1 1 d . .
H25 H -0.2477 0.1238 0.8327 0.103 Uiso 1 1 calc R .
C26 C -0.2161(5) 0.18032(16) 0.8373(3) 0.0678(17) Uani 1 1 d . .
H26 H -0.1809 0.1821 0.7917 0.081 Uiso 1 1 calc R .
C27 C -0.2304(4) 0.21310(13) 0.8809(3) 0.0452(12) Uani 1 1 d . .
C28 C -0.1937(4) 0.25187(14) 0.8618(3) 0.0437(12) Uani 1 1 d . .
C29 C -0.1337(4) 0.26070(16) 0.7983(3) 0.0570(14) Uani 1 1 d . .
H29 H -0.1182 0.2412 0.7645 0.068 Uiso 1 1 calc R .
C30 C -0.0968(4) 0.29750(17) 0.7842(3) 0.0546(14) Uani 1 1 d . .
H30 H -0.0542 0.3025 0.7423 0.066 Uiso 1 1 calc R .
C31 C -0.1227(4) 0.32700(15) 0.8317(3) 0.0446(12) Uani 1 1 d . .
C32 C -0.1844(4) 0.31870(13) 0.8947(3) 0.0398(11) Uani 1 1 d . .
H32 H -0.2029 0.3389 0.9263 0.048 Uiso 1 1 calc R .
C33 C -0.2203(3) 0.28145(13) 0.9131(2) 0.0337(10) Uani 1 1 d . .
C34 C -0.0805(4) 0.36692(16) 0.8193(3) 0.0586(15) Uani 1 1 d . .
H34A H -0.1276 0.3850 0.8460 0.070 Uiso 1 1 calc R .
H34B H -0.0858 0.3731 0.7672 0.070 Uiso 1 1 calc R .
C35 C 0.0584(5) 0.36371(19) 0.9245(3) 0.0699(16) Uani 1 1 d . U
H35A H 0.0073 0.3795 0.9534 0.084 Uiso 1 1 calc R .
H35B H 0.0418 0.3368 0.9349 0.084 Uiso 1 1 calc R .
C36 C 0.1764(5) 0.37228(18) 0.9468(3) 0.0729(17) Uani 1 1 d . U
H36A H 0.1940 0.3990 0.9352 0.087 Uiso 1 1 calc R .
H36B H 0.2277 0.3559 0.9192 0.087 Uiso 1 1 calc R .
C37 C 0.1924(6) 0.3654(3) 1.0283(4) 0.105(3) Uani 1 1 d . U
H37A H 0.1428 0.3825 1.0556 0.127 Uiso 1 1 calc R .
H37B H 0.1714 0.3390 1.0398 0.127 Uiso 1 1 calc R .
C38 C 0.3120(7) 0.3722(3) 1.0525(5) 0.153(4) Uani 1 1 d . U
H38A H 0.3596 0.3524 1.0326 0.230 Uiso 1 1 calc GR .
H38B H 0.3159 0.3717 1.1053 0.230 Uiso 1 1 calc GR .
H38C H 0.3367 0.3970 1.0350 0.230 Uiso 1 1 calc GR .
Ir2 Ir -0.58377(2) 0.06019(2) 0.82936(2) 0.03607(6) Uani 1 1 d . .
N5 N -0.5203(4) 0.04033(10) 0.7261(2) 0.0414(10) Uani 1 1 d . .
N6 N -0.7495(3) 0.06722(11) 0.7895(2) 0.0474(10) Uani 1 1 d . .
N7 N -0.5392(3) 0.11903(10) 0.8093(2) 0.0399(9) Uani 1 1 d . .
N8 N -0.7238(4) 0.08224(11) 1.1926(2) 0.0506(11) Uani 1 1 d . .
H8A H -0.7410 0.1073 1.1929 0.061 Uiso 1 1 calc R .
H8B H -0.7680 0.0706 1.2254 0.061 Uiso 1 1 calc R .
C39 C -0.5810(6) 0.03662(16) 0.6641(3) 0.0639(16) Uani 1 1 d . .
H39 H -0.6576 0.0422 0.6650 0.077 Uiso 1 1 calc R .
C40 C -0.5322(7) 0.02469(19) 0.5993(3) 0.084(2) Uani 1 1 d . .
H40 H -0.5752 0.0228 0.5565 0.101 Uiso 1 1 calc R .
C41 C -0.4216(8) 0.0157(2) 0.5981(3) 0.086(2) Uani 1 1 d . .
H41 H -0.3882 0.0072 0.5546 0.103 Uiso 1 1 calc R .
C42 C -0.3595(5) 0.01905(15) 0.6603(3) 0.0631(16) Uani 1 1 d . .
H42 H -0.2833 0.0128 0.6598 0.076 Uiso 1 1 calc R .
C43 C -0.4098(4) 0.03201(13) 0.7254(3) 0.0453(12) Uani 1 1 d . .
C44 C -0.3534(4) 0.03663(12) 0.7964(3) 0.0425(12) Uani 1 1 d . .
C45 C -0.2389(4) 0.03029(13) 0.8059(3) 0.0509(13) Uani 1 1 d . .
H45 H -0.1942 0.0243 0.7654 0.061 Uiso 1 1 calc R .
C46 C -0.1914(4) 0.03271(14) 0.8743(3) 0.0568(14) Uani 1 1 d . .
H46 H -0.1141 0.0295 0.8804 0.068 Uiso 1 1 calc R .
C47 C -0.2598(4) 0.04003(14) 0.9347(3) 0.0528(13) Uani 1 1 d . .
H47 H -0.2289 0.0402 0.9818 0.063 Uiso 1 1 calc R .
C48 C -0.3726(4) 0.04700(12) 0.9253(3) 0.0426(12) Uani 1 1 d . .
H48 H -0.4166 0.0519 0.9666 0.051 Uiso 1 1 calc R .
C49 C -0.4239(4) 0.04700(12) 0.8563(2) 0.0374(11) Uani 1 1 d . .
C50 C -0.7931(5) 0.09971(18) 0.7610(3) 0.0719(17) Uani 1 1 d . .
H50 H -0.7499 0.1221 0.7622 0.086 Uiso 1 1 calc R .
C51B C -0.8977(6) 0.1013(2) 0.7306(5) 0.109(3) Uani 1 1 d . .
H51B H -0.9262 0.1244 0.7122 0.131 Uiso 1 1 calc R .
C52B C -0.9606(6) 0.0677(2) 0.7277(5) 0.115(3) Uani 1 1 d . .
H52B H -1.0312 0.0678 0.7053 0.138 Uiso 1 1 calc R .
C53 C -0.9198(5) 0.0353(2) 0.7570(4) 0.082(2) Uani 1 1 d . .
H53 H -0.9634 0.0130 0.7568 0.099 Uiso 1 1 calc R .
C54 C -0.8126(4) 0.03455(15) 0.7880(3) 0.0526(13) Uani 1 1 d . .
C55 C -0.7564(4) 0.00088(14) 0.8199(3) 0.0507(13) Uani 1 1 d . .
C56 C -0.8066(5) -0.03541(17) 0.8224(3) 0.0693(17) Uani 1 1 d . .
H56 H -0.8784 -0.0389 0.8028 0.083 Uiso 1 1 calc R .
C57 C -0.7510(6) -0.06610(16) 0.8537(4) 0.0731(18) Uani 1 1 d . .
H57 H -0.7846 -0.0903 0.8550 0.088 Uiso 1 1 calc R .
C58 C -0.6457(5) -0.06080(14) 0.8829(3) 0.0601(15) Uani 1 1 d . .
H58 H -0.6077 -0.0815 0.9039 0.072 Uiso 1 1 calc R .
C59 C -0.5957(4) -0.02472(13) 0.8812(3) 0.0473(12) Uani 1 1 d . .
H59 H -0.5254 -0.0216 0.9030 0.057 Uiso 1 1 calc R .
C60 C -0.6468(4) 0.00710(13) 0.8481(2) 0.0413(11) Uani 1 1 d . .
C61 C -0.4989(5) 0.13342(14) 0.7465(3) 0.0523(13) Uani 1 1 d . .
H61 H -0.4825 0.1165 0.7082 0.063 Uiso 1 1 calc R .
C62 C -0.4807(5) 0.17186(16) 0.7358(3) 0.0677(17) Uani 1 1 d . .
H62 H -0.4523 0.1809 0.6912 0.081 Uiso 1 1 calc R .
C63 C -0.5048(5) 0.19695(16) 0.7918(3) 0.0667(17) Uani 1 1 d . .
H63 H -0.4931 0.2233 0.7856 0.080 Uiso 1 1 calc R .
C64 C -0.5467(5) 0.18297(14) 0.8577(3) 0.0562(14) Uani 1 1 d . .
H64 H -0.5643 0.1998 0.8960 0.067 Uiso 1 1 calc R .
C65 C -0.5622(4) 0.14347(13) 0.8660(3) 0.0415(11) Uani 1 1 d . .
C66 C -0.6057(4) 0.12429(12) 0.9319(2) 0.0378(11) Uani 1 1 d . .
C67 C -0.6286(5) 0.14476(14) 0.9965(3) 0.0558(14) Uani 1 1 d . .
H67 H -0.6143 0.1712 0.9983 0.067 Uiso 1 1 calc R .
C68 C -0.6719(5) 0.12648(14) 1.0570(3) 0.0595(15) Uani 1 1 d . .
H68 H -0.6879 0.1405 1.0995 0.071 Uiso 1 1 calc R .
C69 C -0.6918(4) 0.08701(14) 1.0549(3) 0.0476(12) Uani 1 1 d . .
C70 C -0.6653(4) 0.06654(13) 0.9911(3) 0.0403(11) Uani 1 1 d . .
H70 H -0.6758 0.0399 0.9909 0.048 Uiso 1 1 calc R .
C71 C -0.6236(4) 0.08426(12) 0.9273(2) 0.0344(10) Uani 1 1 d . .
C72 C -0.7484(5) 0.06612(15) 1.1176(3) 0.0624(16) Uani 1 1 d . .
H72A H -0.8292 0.0668 1.1096 0.075 Uiso 1 1 calc R .
H72B H -0.7251 0.0393 1.1165 0.075 Uiso 1 1 calc R .
C73 C -0.6052(5) 0.07769(17) 1.2161(3) 0.0671(16) Uani 1 1 d . .
H73A H -0.5574 0.0934 1.1848 0.080 Uiso 1 1 calc R .
H73B H -0.5828 0.0510 1.2098 0.080 Uiso 1 1 calc R .
C74 C -0.5883(5) 0.08930(19) 1.2954(4) 0.0750(17) Uani 1 1 d . .
H74A H -0.6336 0.0730 1.3271 0.090 Uiso 1 1 calc R .
H74B H -0.6121 0.1158 1.3023 0.090 Uiso 1 1 calc R .
C75 C -0.4640(7) 0.0852(3) 1.3159(4) 0.115(3) Uani 1 1 d . .
H75A H -0.4403 0.0589 1.3064 0.138 Uiso 1 1 calc R .
H75B H -0.4198 0.1021 1.2844 0.138 Uiso 1 1 calc R .
C76 C -0.4406(10) 0.0944(3) 1.3911(6) 0.182(5) Uani 1 1 d . .
H76A H -0.4625 0.1206 1.4008 0.273 Uiso 1 1 calc GR .
H76B H -0.3614 0.0915 1.4004 0.273 Uiso 1 1 calc GR .
H76C H -0.4822 0.0774 1.4227 0.273 Uiso 1 1 calc GR .
Cl1 Cl -0.79915(11) 0.16685(4) 1.23044(8) 0.0585(3) Uani 1 1 d . .
Cl2 Cl -0.89877(13) 0.04502(4) 1.30286(10) 0.0757(5) Uani 1 1 d . .

loop_
_atom_site_aniso_label
_atom_site_aniso_U_11
_atom_site_aniso_U_22
_atom_site_aniso_U_33
_atom_site_aniso_U_23
_atom_site_aniso_U_13
_atom_site_aniso_U_12
Ir1 0.03382(10) 0.03201(10) 0.03711(11) 0.00149(8) 0.00484(8) -0.00550(7)
N1 0.045(2) 0.040(2) 0.036(2) 0.0087(18) 0.0034(19) -0.0101(18)
N2 0.035(2) 0.042(2) 0.046(2) 0.0018(19) 0.0052(18) -0.0023(18)
N3 0.042(2) 0.035(2) 0.056(3) -0.0063(19) 0.005(2) -0.0065(18)
N4 0.052(3) 0.049(3) 0.062(3) 0.011(2) 0.015(2) -0.013(2)
C1 0.055(3) 0.070(4) 0.045(3) 0.008(3) 0.002(3) -0.016(3)
C2 0.071(4) 0.076(4) 0.047(3) 0.016(3) 0.007(3) -0.011(3)
C3 0.078(4) 0.069(4) 0.044(3) 0.002(3) 0.022(3) -0.022(3)
C4 0.056(3) 0.060(3) 0.046(3) -0.005(3) 0.015(3) -0.013(3)
C5 0.041(3) 0.038(3) 0.041(3) -0.008(2) 0.011(2) -0.011(2)
C6 0.041(3) 0.035(3) 0.046(3) -0.009(2) 0.007(2) -0.001(2)
C7 0.040(3) 0.057(3) 0.067(4) -0.004(3) 0.010(3) -0.009(3)
C8 0.038(3) 0.066(4) 0.083(5) -0.012(3) -0.009(3) 0.008(3)
C9 0.048(3) 0.058(3) 0.066(4) 0.009(3) -0.008(3) 0.004(3)
C10 0.047(3) 0.051(3) 0.048(3) 0.002(2) 0.003(2) -0.005(2)
C11 0.045(3) 0.030(2) 0.041(3) -0.006(2) 0.009(2) -0.003(2)
C12 0.050(3) 0.052(3) 0.066(4) 0.002(3) 0.004(3) -0.001(3)
C13 0.040(3) 0.069(4) 0.087(4) 0.009(3) -0.002(3) 0.012(3)
C14 0.046(3) 0.092(5) 0.069(4) 0.000(4) -0.009(3) -0.009(3)
C15 0.047(3) 0.078(4) 0.061(4) -0.010(3) -0.009(3) -0.004(3)
C16 0.040(3) 0.046(3) 0.042(3) 0.001(2) 0.004(2) -0.010(2)
C17 0.047(3) 0.048(3) 0.040(3) -0.009(2) 0.006(2) -0.005(2)
C18 0.064(4) 0.061(4) 0.084(4) -0.023(3) -0.019(3) -0.007(3)
C19 0.081(5) 0.050(4) 0.099(5) -0.032(3) -0.003(4) -0.001(3)
C20 0.071(4) 0.046(3) 0.065(4) -0.008(3) -0.002(3) 0.005(3)
C21 0.043(3) 0.043(3) 0.045(3) -0.001(2) 0.006(2) 0.003(2)
C22 0.041(3) 0.039(3) 0.028(2) -0.001(2) 0.010(2) -0.009(2)
C23 0.059(4) 0.036(3) 0.090(4) -0.002(3) 0.005(3) -0.008(3)
C24 0.081(5) 0.036(3) 0.136(7) -0.008(4) -0.010(5) -0.008(3)
C25 0.082(5) 0.045(4) 0.130(7) -0.040(4) 0.002(5) -0.006(3)
C26 0.075(4) 0.051(4) 0.078(4) -0.027(3) 0.007(3) 0.004(3)
C27 0.035(3) 0.041(3) 0.059(3) -0.013(2) -0.001(2) 0.001(2)
C28 0.042(3) 0.049(3) 0.041(3) -0.010(2) 0.005(2) -0.002(2)
C29 0.053(3) 0.068(4) 0.051(3) -0.023(3) 0.009(3) -0.007(3)
C30 0.049(3) 0.079(4) 0.036(3) -0.001(3) 0.017(2) -0.013(3)
C31 0.036(3) 0.056(3) 0.042(3) 0.008(2) 0.005(2) -0.011(2)
C32 0.035(3) 0.038(3) 0.046(3) -0.001(2) 0.004(2) -0.005(2)
C33 0.027(2) 0.043(3) 0.031(2) -0.001(2) 0.0042(19) -0.002(2)
C34 0.049(3) 0.067(4) 0.060(4) 0.025(3) 0.006(3) -0.005(3)
C35 0.065(4) 0.081(4) 0.064(3) 0.017(3) 0.003(3) -0.019(3)
C36 0.063(4) 0.076(4) 0.080(4) -0.003(3) 0.004(3) -0.011(3)
C37 0.097(5) 0.143(7) 0.077(4) -0.002(4) -0.010(4) -0.020(5)
C38 0.104(6) 0.240(12) 0.115(7) -0.032(7) -0.025(5) -0.031(6)
Ir2 0.04418(12) 0.03149(10) 0.03256(10) -0.00396(8) 0.00245(8) -0.00220(8)
N5 0.060(3) 0.033(2) 0.031(2) -0.0082(17) 0.003(2) -0.0068(19)
N6 0.048(3) 0.044(2) 0.050(3) 0.001(2) -0.004(2) -0.004(2)
N7 0.051(2) 0.033(2) 0.035(2) -0.0003(17) 0.0023(19) -0.0006(18)
N8 0.068(3) 0.040(2) 0.044(2) -0.0019(19) 0.019(2) -0.001(2)
C39 0.092(5) 0.060(4) 0.040(3) -0.009(3) -0.001(3) -0.014(3)
C40 0.129(7) 0.084(5) 0.040(4) -0.020(3) -0.004(4) -0.011(5)
C41 0.126(7) 0.087(5) 0.045(4) -0.023(3) 0.021(4) -0.009(5)
C42 0.081(4) 0.050(3) 0.058(4) -0.015(3) 0.024(3) -0.001(3)
C43 0.061(4) 0.028(2) 0.047(3) -0.003(2) 0.020(3) -0.006(2)
C44 0.058(3) 0.024(2) 0.046(3) -0.007(2) 0.010(2) -0.006(2)
C45 0.047(3) 0.039(3) 0.067(4) -0.009(3) 0.020(3) -0.003(2)
C46 0.039(3) 0.043(3) 0.088(5) 0.002(3) 0.003(3) -0.001(2)
C47 0.053(4) 0.038(3) 0.067(4) -0.003(3) -0.001(3) -0.002(2)
C48 0.049(3) 0.033(3) 0.045(3) -0.008(2) 0.003(2) -0.001(2)
C49 0.050(3) 0.022(2) 0.040(3) -0.0029(19) 0.008(2) -0.002(2)
C50 0.060(4) 0.064(4) 0.092(5) 0.014(3) -0.021(3) -0.004(3)
C51B 0.064(5) 0.086(5) 0.178(9) 0.052(5) -0.041(5) -0.006(4)
C52B 0.063(5) 0.116(7) 0.167(9) 0.056(6) -0.049(5) -0.015(5)
C53 0.052(4) 0.083(5) 0.112(6) 0.014(4) -0.019(4) -0.016(3)
C54 0.052(3) 0.051(3) 0.054(3) -0.002(3) -0.004(3) -0.010(3)
C55 0.055(3) 0.044(3) 0.054(3) -0.004(2) -0.002(3) -0.006(2)
C56 0.067(4) 0.063(4) 0.078(4) -0.007(3) -0.006(3) -0.027(3)
C57 0.091(5) 0.042(3) 0.086(5) -0.005(3) 0.003(4) -0.020(3)
C58 0.088(5) 0.033(3) 0.059(4) -0.004(3) 0.005(3) -0.003(3)
C59 0.058(3) 0.041(3) 0.043(3) -0.006(2) 0.002(2) -0.001(2)
C60 0.050(3) 0.043(3) 0.032(3) -0.008(2) 0.006(2) -0.004(2)
C61 0.073(4) 0.046(3) 0.038(3) 0.000(2) 0.014(3) -0.010(3)
C62 0.096(5) 0.059(4) 0.048(3) 0.012(3) 0.011(3) -0.012(3)
C63 0.097(5) 0.039(3) 0.064(4) 0.008(3) 0.015(3) -0.011(3)
C64 0.083(4) 0.035(3) 0.051(3) -0.003(2) 0.011(3) -0.004(3)
C65 0.051(3) 0.033(3) 0.040(3) -0.005(2) 0.000(2) -0.003(2)
C66 0.046(3) 0.029(2) 0.038(3) -0.003(2) 0.007(2) -0.004(2)
C67 0.086(4) 0.037(3) 0.045(3) -0.009(2) 0.024(3) -0.015(3)
C68 0.087(4) 0.034(3) 0.057(3) -0.010(2) 0.030(3) -0.013(3)
C69 0.060(3) 0.042(3) 0.041(3) -0.003(2) 0.012(2) -0.003(2)
C70 0.043(3) 0.031(2) 0.047(3) -0.006(2) 0.004(2) -0.001(2)
C71 0.035(3) 0.035(2) 0.034(2) -0.002(2) 0.002(2) 0.000(2)
C72 0.098(5) 0.046(3) 0.043(3) -0.015(2) 0.020(3) -0.021(3)
C73 0.073(4) 0.064(4) 0.064(4) -0.004(3) 0.016(3) 0.016(3)
C74 0.076(5) 0.072(4) 0.077(4) -0.001(4) 0.000(4) 0.005(3)
C75 0.120(7) 0.133(7) 0.093(6) -0.009(5) -0.021(5) 0.014(6)
C76 0.188(12) 0.190(12) 0.167(11) -0.043(9) -0.078(9) 0.008(9)
Cl1 0.0556(8) 0.0548(8) 0.0653(9) -0.0017(7) 0.0172(7) 0.0054(6)
Cl2 0.0716(10) 0.0504(8) 0.1052(13) -0.0217(8) 0.0341(9) -0.0062(7)

loop_
_atom_type_symbol
_atom_type_description
_atom_type_scat_dispersion_real
_atom_type_scat_dispersion_imag
_atom_type_scat_source
C C 0.0033 0.0016 'International Tables Vol C Tables 4.2.6.8 and 6.1.1.4'
H H 0.0000 0.0000 'International Tables Vol C Tables 4.2.6.8 and 6.1.1.4'
Cl Cl 0.1484 0.1585 'International Tables Vol C Tables 4.2.6.8 and 6.1.1.4'
Ir Ir -1.4442 7.9887 'International Tables Vol C Tables 4.2.6.8 and 6.1.1.4'
N N 0.0061 0.0033 'International Tables Vol C Tables 4.2.6.8 and 6.1.1.4'

loop_
_geom_angle_atom_site_label_1
_geom_angle_atom_site_label_2
_geom_angle_atom_site_label_3
_geom_angle
_geom_angle_publ_flag
N1 Ir1 N2 94.72(14) y
N3 Ir1 N1 93.93(15) y
N3 Ir1 N2 95.24(15) y
C11 Ir1 N1 79.26(17) y
C11 Ir1 N2 171.52(16) y
C11 Ir1 N3 91.16(16) y
C11 Ir1 C22 95.15(18) y
C11 Ir1 C33 97.33(18) y
C22 Ir1 N1 93.25(15) y
C22 Ir1 N2 79.12(17) y
C22 Ir1 N3 171.22(16) y
C33 Ir1 N1 172.49(16) y
C33 Ir1 N2 89.33(16) y
C33 Ir1 N3 79.38(16) y
C33 Ir1 C22 93.73(17) y
C1 N1 Ir1 125.1(3) ?
C1 N1 C5 119.7(4) ?
C5 N1 Ir1 115.0(3) ?
C12 N2 Ir1 125.9(3) ?
C12 N2 C16 119.1(4) ?
C16 N2 Ir1 114.9(3) ?
C23 N3 Ir1 125.6(4) ?
C23 N3 C27 119.2(4) ?
C27 N3 Ir1 115.2(3) ?
H4A N4 H4B 107.6 ?
C34 N4 H4A 108.6 ?
C34 N4 H4B 108.6 ?
C35 N4 H4A 108.6 ?
C35 N4 H4B 108.6 ?
C35 N4 C34 114.5(4) ?
N1 C1 H1 118.7 ?
N1 C1 C2 122.6(5) ?
C2 C1 H1 118.7 ?
C1 C2 H2 120.8 ?
C3 C2 C1 118.3(5) ?
C3 C2 H2 120.8 ?
C2 C3 H3 120.3 ?
C4 C3 C2 119.5(5) ?
C4 C3 H3 120.3 ?
C3 C4 H4 119.7 ?
C3 C4 C5 120.7(5) ?
C5 C4 H4 119.7 ?
N1 C5 C4 119.2(5) ?
N1 C5 C6 114.6(4) ?
C4 C5 C6 126.1(5) ?
C7 C6 C5 122.7(4) ?
C7 C6 C11 121.7(5) ?
C11 C6 C5 115.5(4) ?
C6 C7 H7 120.0 ?
C8 C7 C6 120.1(5) ?
C8 C7 H7 120.0 ?
C7 C8 H8 119.7 ?
C7 C8 C9 120.6(5) ?
C9 C8 H8 119.7 ?
C8 C9 H9 120.2 ?
C8 C9 C10 119.7(5) ?
C10 C9 H9 120.2 ?
C9 C10 H10 118.4 ?
C9 C10 C11 123.2(5) ?
C11 C10 H10 118.4 ?
C6 C11 Ir1 115.6(3) ?
C10 C11 Ir1 129.7(4) ?
C10 C11 C6 114.8(4) ?
N2 C12 H12 118.7 ?
N2 C12 C13 122.6(5) ?
C13 C12 H12 118.7 ?
C12 C13 H13 120.7 ?
C14 C13 C12 118.7(5) ?
C14 C13 H13 120.7 ?
C13 C14 H14 120.7 ?
C15 C14 C13 118.6(5) ?
C15 C14 H14 120.7 ?
C14 C15 H15 119.5 ?
C14 C15 C16 121.1(5) ?
C16 C15 H15 119.5 ?
N2 C16 C15 119.8(5) ?
N2 C16 C17 114.1(4) ?
C15 C16 C17 126.1(5) ?
C18 C17 C16 123.2(5) ?
C18 C17 C22 120.0(5) ?
C22 C17 C16 116.8(4) ?
C17 C18 H18 119.8 ?
C19 C18 C17 120.5(5) ?
C19 C18 H18 119.8 ?
C18 C19 H19 119.7 ?
C20 C19 C18 120.7(5) ?
C20 C19 H19 119.6 ?
C19 C20 H20 120.0 ?
C19 C20 C21 119.9(5) ?
C21 C20 H20 120.0 ?
C20 C21 H21 119.1 ?
C20 C21 C22 121.9(5) ?
C22 C21 H21 119.1 ?
C17 C22 Ir1 114.9(3) ?
C21 C22 Ir1 128.0(4) ?
C21 C22 C17 117.0(4) ?
N3 C23 H23 118.6 ?
N3 C23 C24 122.9(6) ?
C24 C23 H23 118.6 ?
C23 C24 H24 121.1 ?
C23 C24 C25 117.9(6) ?
C25 C24 H24 121.1 ?
C24 C25 H25 119.8 ?
C26 C25 C24 120.4(6) ?
C26 C25 H25 119.8 ?
C25 C26 H26 120.3 ?
C25 C26 C27 119.3(6) ?
C27 C26 H26 120.3 ?
N3 C27 C26 120.2(5) ?
N3 C27 C28 114.3(4) ?
C26 C27 C28 125.5(5) ?
C29 C28 C27 123.7(4) ?
C29 C28 C33 119.9(5) ?
C33 C28 C27 116.3(4) ?
C28 C29 H29 119.2 ?
C30 C29 C28 121.5(5) ?
C30 C29 H29 119.2 ?
C29 C30 H30 119.9 ?
C31 C30 C29 120.3(5) ?
C31 C30 H30 119.9 ?
C30 C31 C32 118.8(4) ?
C30 C31 C34 121.5(4) ?
C32 C31 C34 119.7(5) ?
C31 C32 H32 118.4 ?
C31 C32 C33 123.2(4) ?
C33 C32 H32 118.4 ?
C28 C33 Ir1 114.6(3) ?
C32 C33 Ir1 128.8(3) ?
C32 C33 C28 116.2(4) ?
N4 C34 H34A 109.3 ?
N4 C34 H34B 109.3 ?
C31 C34 N4 111.8(4) ?
C31 C34 H34A 109.3 ?
C31 C34 H34B 109.3 ?
H34A C34 H34B 107.9 ?
N4 C35 H35A 109.3 ?
N4 C35 H35B 109.3 ?
H35A C35 H35B 107.9 ?
C36 C35 N4 111.7(5) ?
C36 C35 H35A 109.3 ?
C36 C35 H35B 109.3 ?
C35 C36 H36A 109.5 ?
C35 C36 H36B 109.5 ?
C35 C36 C37 110.6(5) ?
H36A C36 H36B 108.1 ?
C37 C36 H36A 109.5 ?
C37 C36 H36B 109.5 ?
C36 C37 H37A 109.1 ?
C36 C37 H37B 109.1 ?
H37A C37 H37B 107.9 ?
C38 C37 C36 112.3(7) ?
C38 C37 H37A 109.1 ?
C38 C37 H37B 109.1 ?
C37 C38 H38A 109.5 ?
C37 C38 H38B 109.5 ?
C37 C38 H38C 109.5 ?
H38A C38 H38B 109.5 ?
H38A C38 H38C 109.5 ?
H38B C38 H38C 109.5 ?
N5 Ir2 N7 94.03(14) y
N6 Ir2 N5 93.77(16) y
N6 Ir2 N7 93.56(15) y
C49 Ir2 N5 78.87(17) y
C49 Ir2 N6 171.40(16) y
C49 Ir2 N7 91.41(15) y
C49 Ir2 C60 95.87(18) y
C49 Ir2 C71 95.82(17) y
C60 Ir2 N5 89.16(16) y
C60 Ir2 N6 79.43(18) y
C60 Ir2 N7 172.49(17) y
C60 Ir2 C71 98.13(17) y
C71 Ir2 N5 171.43(16) y
C71 Ir2 N6 92.01(16) y
C71 Ir2 N7 79.29(16) y
C39 N5 Ir2 125.3(4) ?
C39 N5 C43 119.8(4) ?
C43 N5 Ir2 115.0(3) ?
C50 N6 Ir2 126.0(4) ?
C50 N6 C54 118.6(5) ?
C54 N6 Ir2 115.2(3) ?
C61 N7 Ir2 126.3(3) ?
C61 N7 C65 119.1(4) ?
C65 N7 Ir2 114.5(3) ?
H8A N8 H8B 107.6 ?
C72 N8 H8A 108.8 ?
C72 N8 H8B 108.8 ?
C73 N8 H8A 108.8 ?
C73 N8 H8B 108.8 ?
C73 N8 C72 114.0(4) ?
N5 C39 H39 119.3 ?
N5 C39 C40 121.3(6) ?
C40 C39 H39 119.3 ?
C39 C40 H40 120.2 ?
C41 C40 C39 119.6(6) ?
C41 C40 H40 120.2 ?
C40 C41 H41 120.1 ?
C40 C41 C42 119.7(6) ?
C42 C41 H41 120.1 ?
C41 C42 H42 120.0 ?
C41 C42 C43 120.0(6) ?
C43 C42 H42 120.0 ?
N5 C43 C42 119.6(5) ?
N5 C43 C44 114.6(4) ?
C42 C43 C44 125.8(5) ?
C45 C44 C43 122.7(4) ?
C45 C44 C49 121.6(5) ?
C49 C44 C43 115.7(4) ?
C44 C45 H45 119.8 ?
C46 C45 C44 120.5(5) ?
C46 C45 H45 119.8 ?
C45 C46 H46 120.4 ?
C45 C46 C47 119.2(5) ?
C47 C46 H46 120.4 ?
C46 C47 H47 119.8 ?
C48 C47 C46 120.4(5) ?
C48 C47 H47 119.8 ?
C47 C48 H48 118.7 ?
C47 C48 C49 122.6(5) ?
C49 C48 H48 118.7 ?
C44 C49 Ir2 115.4(3) ?
C48 C49 Ir2 129.1(3) ?
C48 C49 C44 115.5(4) ?
N6 C50 H50 118.6 ?
N6 C50 C51B 122.8(6) ?
C51B C50 H50 118.6 ?
C50 C51B H51B 120.8 ?
C50 C51B C52B 118.4(6) ?
C52B C51B H51B 120.8 ?
C51B C52B H52B 120.1 ?
C53 C52B C51B 119.7(6) ?
C53 C52B H52B 120.1 ?
C52B C53 H53 119.7 ?
C52B C53 C54 120.7(6) ?
C54 C53 H53 119.7 ?
N6 C54 C53 119.8(5) ?
N6 C54 C55 113.9(4) ?
C53 C54 C55 126.3(5) ?
C56 C55 C54 122.6(5) ?
C56 C55 C60 121.3(5) ?
C60 C55 C54 116.1(4) ?
C55 C56 H56 119.8 ?
C57 C56 C55 120.4(6) ?
C57 C56 H56 119.8 ?
C56 C57 H57 120.2 ?
C58 C57 C56 119.6(5) ?
C58 C57 H57 120.2 ?
C57 C58 H58 119.9 ?
C57 C58 C59 120.3(5) ?
C59 C58 H58 119.9 ?
C58 C59 H59 118.8 ?
C58 C59 C60 122.5(5) ?
C60 C59 H59 118.8 ?
C55 C60 Ir2 114.8(4) ?
C59 C60 Ir2 129.3(4) ?
C59 C60 C55 115.8(4) ?
N7 C61 H61 118.5 ?
N7 C61 C62 123.0(5) ?
C62 C61 H61 118.5 ?
C61 C62 H62 120.6 ?
C61 C62 C63 118.8(5) ?
C63 C62 H62 120.6 ?
C62 C63 H63 120.1 ?
C62 C63 C64 119.7(5) ?
C64 C63 H63 120.1 ?
C63 C64 H64 120.4 ?
C63 C64 C65 119.1(5) ?
C65 C64 H64 120.4 ?
N7 C65 C64 120.3(4) ?
N7 C65 C66 114.0(4) ?
C64 C65 C66 125.7(4) ?
C67 C66 C65 121.6(4) ?
C67 C66 C71 121.5(4) ?
C71 C66 C65 116.9(4) ?
C66 C67 H67 119.6 ?
C68 C67 C66 120.8(4) ?
C68 C67 H67 119.6 ?
C67 C68 H68 120.1 ?
C67 C68 C69 119.8(5) ?
C69 C68 H68 120.1 ?
C68 C69 C70 119.1(4) ?
C68 C69 C72 121.9(4) ?
C70 C69 C72 118.9(4) ?
C69 C70 H70 118.5 ?
C69 C70 C71 122.9(4) ?
C71 C70 H70 118.5 ?
C66 C71 Ir2 115.1(3) ?
C70 C71 Ir2 129.0(3) ?
C70 C71 C66 115.9(4) ?
N8 C72 C69 114.8(4) ?
N8 C72 H72A 108.6 ?
N8 C72 H72B 108.6 ?
C69 C72 H72A 108.6 ?
C69 C72 H72B 108.6 ?
H72A C72 H72B 107.5 ?
N8 C73 H73A 109.2 ?
N8 C73 H73B 109.2 ?
N8 C73 C74 111.9(5) ?
H73A C73 H73B 107.9 ?
C74 C73 H73A 109.2 ?
C74 C73 H73B 109.2 ?
C73 C74 H74A 109.7 ?
C73 C74 H74B 109.7 ?
C73 C74 C75 109.7(6) ?
H74A C74 H74B 108.2 ?
C75 C74 H74A 109.7 ?
C75 C74 H74B 109.7 ?
C74 C75 H75A 108.9 ?
C74 C75 H75B 108.9 ?
H75A C75 H75B 107.7 ?
C76 C75 C74 113.5(8) ?
C76 C75 H75A 108.9 ?
C76 C75 H75B 108.9 ?
C75 C76 H76A 109.5 ?
C75 C76 H76B 109.5 ?
C75 C76 H76C 109.5 ?
H76A C76 H76B 109.5 ?
H76A C76 H76C 109.5 ?
H76B C76 H76C 109.5 ?

loop_
_geom_bond_atom_site_label_1
_geom_bond_atom_site_label_2
_geom_bond_distance
_geom_bond_publ_flag
Ir1 N1 2.124(4) y
Ir1 N2 2.129(4) y
Ir1 N3 2.118(4) y
Ir1 C11 2.003(5) y
Ir1 C22 2.016(4) y
Ir1 C33 2.009(4) y
N1 C1 1.334(6) ?
N1 C5 1.348(6) ?
N2 C12 1.339(6) ?
N2 C16 1.347(6) ?
N3 C23 1.340(6) ?
N3 C27 1.344(6) ?
N4 H4A 0.8900 ?
N4 H4B 0.8900 ?
N4 C34 1.500(6) ?
N4 C35 1.500(7) ?
C1 H1 0.9300 ?
C1 C2 1.376(7) ?
C2 H2 0.9300 ?
C2 C3 1.371(8) ?
C3 H3 0.9300 ?
C3 C4 1.357(8) ?
C4 H4 0.9300 ?
C4 C5 1.397(6) ?
C5 C6 1.458(7) ?
C6 C7 1.386(7) ?
C6 C11 1.423(6) ?
C7 H7 0.9300 ?
C7 C8 1.366(8) ?
C8 H8 0.9300 ?
C8 C9 1.366(8) ?
C9 H9 0.9300 ?
C9 C10 1.374(7) ?
C10 H10 0.9300 ?
C10 C11 1.404(7) ?
C12 H12 0.9300 ?
C12 C13 1.375(7) ?
C13 H13 0.9300 ?
C13 C14 1.371(8) ?
C14 H14 0.9300 ?
C14 C15 1.366(8) ?
C15 H15 0.9300 ?
C15 C16 1.381(7) ?
C16 C17 1.454(7) ?
C17 C18 1.394(7) ?
C17 C22 1.408(6) ?
C18 H18 0.9300 ?
C18 C19 1.359(8) ?
C19 H19 0.9300 ?
C19 C20 1.354(8) ?
C20 H20 0.9300 ?
C20 C21 1.379(7) ?
C21 H21 0.9300 ?
C21 C22 1.388(6) ?
C23 H23 0.9300 ?
C23 C24 1.368(8) ?
C24 H24 0.9300 ?
C24 C25 1.371(9) ?
C25 H25 0.9300 ?
C25 C26 1.363(8) ?
C26 H26 0.9300 ?
C26 C27 1.394(7) ?
C27 C28 1.453(7) ?
C28 C29 1.389(7) ?
C28 C33 1.419(6) ?
C29 H29 0.9300 ?
C29 C30 1.371(7) ?
C30 H30 0.9300 ?
C30 C31 1.371(7) ?
C31 C32 1.388(6) ?
C31 C34 1.488(7) ?
C32 H32 0.9300 ?
C32 C33 1.399(6) ?
C34 H34A 0.9700 ?
C34 H34B 0.9700 ?
C35 H35A 0.9700 ?
C35 H35B 0.9700 ?
C35 C36 1.487(8) ?
C36 H36A 0.9700 ?
C36 H36B 0.9700 ?
C36 C37 1.510(9) ?
C37 H37A 0.9700 ?
C37 H37B 0.9700 ?
C37 C38 1.503(10) ?
C38 H38A 0.9600 ?
C38 H38B 0.9600 ?
C38 H38C 0.9600 ?
Ir2 N5 2.133(4) y
Ir2 N6 2.109(4) y
Ir2 N7 2.136(4) y
Ir2 C49 2.011(5) y
Ir2 C60 2.014(5) y
Ir2 C71 2.019(4) y
N5 C39 1.340(6) ?
N5 C43 1.343(6) ?
N6 C50 1.342(6) ?
N6 C54 1.357(6) ?
N7 C61 1.332(6) ?
N7 C65 1.360(6) ?
N8 H8A 0.8900 ?
N8 H8B 0.8900 ?
N8 C72 1.500(6) ?
N8 C73 1.477(7) ?
C39 H39 0.9300 ?
C39 C40 1.375(8) ?
C40 H40 0.9300 ?
C40 C41 1.349(9) ?
C41 H41 0.9300 ?
C41 C42 1.353(9) ?
C42 H42 0.9300 ?
C42 C43 1.398(7) ?
C43 C44 1.459(7) ?
C44 C45 1.387(7) ?
C44 C49 1.418(6) ?
C45 H45 0.9300 ?
C45 C46 1.365(7) ?
C46 H46 0.9300 ?
C46 C47 1.386(7) ?
C47 H47 0.9300 ?
C47 C48 1.372(7) ?
C48 H48 0.9300 ?
C48 C49 1.390(6) ?
C50 H50 0.9300 ?
C50 C51B 1.359(8) ?
C51B H51B 0.9300 ?
C51B C52B 1.382(9) ?
C52B H52B 0.9300 ?
C52B C53 1.332(9) ?
C53 H53 0.9300 ?
C53 C54 1.391(7) ?
C54 C55 1.462(7) ?
C55 C56 1.391(7) ?
C55 C60 1.414(7) ?
C56 H56 0.9300 ?
C56 C57 1.374(8) ?
C57 H57 0.9300 ?
C57 C58 1.368(8) ?
C58 H58 0.9300 ?
C58 C59 1.384(7) ?
C59 H59 0.9300 ?
C59 C60 1.394(7) ?
C61 H61 0.9300 ?
C61 C62 1.363(7) ?
C62 H62 0.9300 ?
C62 C63 1.367(8) ?
C63 H63 0.9300 ?
C63 C64 1.382(7) ?
C64 H64 0.9300 ?
C64 C65 1.388(6) ?
C65 C66 1.462(6) ?
C66 C67 1.395(6) ?
C66 C71 1.405(6) ?
C67 H67 0.9300 ?
C67 C68 1.369(7) ?
C68 H68 0.9300 ?
C68 C69 1.388(6) ?
C69 C70 1.393(6) ?
C69 C72 1.506(7) ?
C70 H70 0.9300 ?
C70 C71 1.401(6) ?
C72 H72A 0.9700 ?
C72 H72B 0.9700 ?
C73 H73A 0.9700 ?
C73 H73B 0.9700 ?
C73 C74 1.507(8) ?
C74 H74A 0.9700 ?
C74 H74B 0.9700 ?
C74 C75 1.527(9) ?
C75 H75A 0.9700 ?
C75 H75B 0.9700 ?
C75 C76 1.429(11) ?
C76 H76A 0.9600 ?
C76 H76B 0.9600 ?
C76 H76C 0.9600 ?

loop_
_geom_hbond_atom_site_label_D
_geom_hbond_atom_site_label_H
_geom_hbond_atom_site_label_A
_geom_hbond_distance_DH
_geom_hbond_distance_HA
_geom_hbond_distance_DA
_geom_hbond_angle_DHA
_geom_hbond_site_symmetry_A
N4 H4A Cl1 0.89 2.26 3.112(4) 160.7 4_665
N4 H4B Cl2 0.89 2.19 3.077(4) 174.2 4_665
C1 H1 N2 0.93 2.68 3.243(6) 120.0 .
N8 H8A Cl1 0.89 2.28 3.140(4) 162.1 .
N8 H8B Cl2 0.89 2.27 3.159(4) 172.9 .

loop_
_geom_torsion_atom_site_label_1
_geom_torsion_atom_site_label_2
_geom_torsion_atom_site_label_3
_geom_torsion_atom_site_label_4
_geom_torsion
Ir1 N1 C1 C2 -173.1(4)
Ir1 N1 C5 C4 173.9(3)
Ir1 N1 C5 C6 -3.2(5)
Ir1 N2 C12 C13 -174.4(4)
Ir1 N2 C16 C15 176.1(4)
Ir1 N2 C16 C17 -4.6(5)
Ir1 N3 C23 C24 -179.5(4)
Ir1 N3 C27 C26 179.3(4)
Ir1 N3 C27 C28 0.9(5)
N1 C1 C2 C3 -1.4(9)
N1 C5 C6 C7 -177.8(4)
N1 C5 C6 C11 2.5(6)
N2 C12 C13 C14 -1.3(9)
N2 C16 C17 C18 -175.5(5)
N2 C16 C17 C22 3.5(6)
N3 C23 C24 C25 -0.8(10)
N3 C27 C28 C29 174.7(5)
N3 C27 C28 C33 -4.0(6)
N4 C35 C36 C37 178.3(6)
C1 N1 C5 C4 -1.9(7)
C1 N1 C5 C6 -179.0(4)
C1 C2 C3 C4 0.5(9)
C2 C3 C4 C5 -0.3(8)
C3 C4 C5 N1 1.0(7)
C3 C4 C5 C6 177.7(5)
C4 C5 C6 C7 5.3(7)
C4 C5 C6 C11 -174.4(4)
C5 N1 C1 C2 2.1(8)
C5 C6 C7 C8 -179.2(5)
C5 C6 C11 Ir1 -0.5(5)
C5 C6 C11 C10 178.6(4)
C6 C7 C8 C9 0.2(8)
C7 C6 C11 Ir1 179.8(4)
C7 C6 C11 C10 -1.1(6)
C7 C8 C9 C10 -0.2(9)
C8 C9 C10 C11 -0.5(8)
C9 C10 C11 Ir1 -180.0(4)
C9 C10 C11 C6 1.1(7)
C11 C6 C7 C8 0.5(7)
C12 N2 C16 C15 -0.7(7)
C12 N2 C16 C17 178.6(4)
C12 C13 C14 C15 -0.6(9)
C13 C14 C15 C16 1.9(9)
C14 C15 C16 N2 -1.3(8)
C14 C15 C16 C17 179.5(5)
C15 C16 C17 C18 3.7(8)
C15 C16 C17 C22 -177.3(5)
C16 N2 C12 C13 2.0(7)
C16 C17 C18 C19 177.0(6)
C16 C17 C22 Ir1 -0.5(5)
C16 C17 C22 C21 -177.3(4)
C17 C18 C19 C20 0.5(10)
C18 C17 C22 Ir1 178.5(4)
C18 C17 C22 C21 1.7(7)
C18 C19 C20 C21 1.2(10)
C19 C20 C21 C22 -1.4(8)
C20 C21 C22 Ir1 -176.4(4)
C20 C21 C22 C17 -0.1(7)
C22 C17 C18 C19 -1.9(9)
C23 N3 C27 C26 -0.1(7)
C23 N3 C27 C28 -178.4(4)
C23 C24 C25 C26 2.3(10)
C24 C25 C26 C27 -2.6(10)
C25 C26 C27 N3 1.5(8)
C25 C26 C27 C28 179.6(6)
C26 C27 C28 C29 -3.5(8)
C26 C27 C28 C33 177.8(5)
C27 N3 C23 C24 -0.2(8)
C27 C28 C29 C30 -177.2(5)
C27 C28 C33 Ir1 5.2(5)
C27 C28 C33 C32 179.7(4)
C28 C29 C30 C31 -2.6(8)
C29 C28 C33 Ir1 -173.5(4)
C29 C28 C33 C32 0.9(7)
C29 C30 C31 C32 1.3(8)
C29 C30 C31 C34 177.8(5)
C30 C31 C32 C33 1.1(7)
C30 C31 C34 N4 -79.9(6)
C31 C32 C33 Ir1 171.3(4)
C31 C32 C33 C28 -2.2(7)
C32 C31 C34 N4 96.6(5)
C33 C28 C29 C30 1.5(8)
C34 N4 C35 C36 -174.6(5)
C34 C31 C32 C33 -175.4(4)
C35 N4 C34 C31 -60.5(6)
C35 C36 C37 C38 177.7(7)
Ir2 N5 C39 C40 178.0(4)
Ir2 N5 C43 C42 -179.5(3)
Ir2 N5 C43 C44 2.2(5)
Ir2 N6 C50 C51B 174.2(6)
Ir2 N6 C54 C53 -174.7(5)
Ir2 N6 C54 C55 4.6(6)
Ir2 N7 C61 C62 174.7(4)
Ir2 N7 C65 C64 -174.2(4)
Ir2 N7 C65 C66 4.1(5)
N5 C39 C40 C41 1.5(10)
N5 C43 C44 C45 -178.4(4)
N5 C43 C44 C49 3.5(6)
N6 C50 C51B C52B -1.3(13)
N6 C54 C55 C56 -179.0(5)
N6 C54 C55 C60 0.7(7)
N7 C61 C62 C63 -0.1(9)
N7 C65 C66 C67 177.0(5)
N7 C65 C66 C71 -3.2(6)
N8 C73 C74 C75 -178.2(6)
C39 N5 C43 C42 -0.8(7)
C39 N5 C43 C44 -179.1(4)
C39 C40 C41 C42 -1.1(11)
C40 C41 C42 C43 -0.3(10)
C41 C42 C43 N5 1.3(8)
C41 C42 C43 C44 179.3(5)
C42 C43 C44 C45 3.5(7)
C42 C43 C44 C49 -174.7(4)
C43 N5 C39 C40 -0.5(8)
C43 C44 C45 C46 -176.0(4)
C43 C44 C49 Ir2 -7.8(5)
C43 C44 C49 C48 172.8(4)
C44 C45 C46 C47 2.6(7)
C45 C44 C49 Ir2 174.0(3)
C45 C44 C49 C48 -5.4(6)
C45 C46 C47 C48 -3.8(7)
C46 C47 C48 C49 0.2(7)
C47 C48 C49 Ir2 -175.1(3)
C47 C48 C49 C44 4.2(6)
C49 C44 C45 C46 2.1(7)
C50 N6 C54 C53 0.2(8)
C50 N6 C54 C55 179.5(5)
C50 C51B C52B C53 2.6(14)
C51B C52B C53 C54 -2.6(14)
C52B C53 C54 N6 1.1(10)
C52B C53 C54 C55 -178.0(7)
C53 C54 C55 C56 0.2(9)
C53 C54 C55 C60 179.9(6)
C54 N6 C50 C51B -0.1(10)
C54 C55 C56 C57 -179.3(5)
C54 C55 C60 Ir2 -5.9(6)
C54 C55 C60 C59 177.4(4)
C55 C56 C57 C58 0.4(9)
C56 C55 C60 Ir2 173.8(4)
C56 C55 C60 C59 -2.9(7)
C56 C57 C58 C59 0.3(9)
C57 C58 C59 C60 -2.4(8)
C58 C59 C60 Ir2 -172.6(4)
C58 C59 C60 C55 3.6(7)
C60 C55 C56 C57 1.0(9)
C61 N7 C65 C64 1.8(7)
C61 N7 C65 C66 -179.8(4)
C61 C62 C63 C64 0.1(10)
C62 C63 C64 C65 0.8(9)
C63 C64 C65 N7 -1.8(8)
C63 C64 C65 C66 -179.9(5)
C64 C65 C66 C67 -4.8(8)
C64 C65 C66 C71 175.0(5)
C65 N7 C61 C62 -0.9(8)
C65 C66 C67 C68 178.4(5)
C65 C66 C71 Ir2 0.7(5)
C65 C66 C71 C70 -180.0(4)
C66 C67 C68 C69 0.9(9)
C67 C66 C71 Ir2 -179.5(4)
C67 C66 C71 C70 -0.2(7)
C67 C68 C69 C70 1.2(8)
C67 C68 C69 C72 -174.7(6)
C68 C69 C70 C71 -2.9(8)
C68 C69 C72 N8 -33.0(8)
C69 C70 C71 Ir2 -178.5(4)
C69 C70 C71 C66 2.3(7)
C70 C69 C72 N8 151.2(5)
C71 C66 C67 C68 -1.4(8)
C72 N8 C73 C74 -172.2(5)
C72 C69 C70 C71 173.1(5)
C73 N8 C72 C69 -66.8(6)
C73 C74 C75 C76 -178.0(8)

loop_
_smtbx_masks_void_nr
_smtbx_masks_void_average_x
_smtbx_masks_void_average_y
_smtbx_masks_void_average_z
_smtbx_masks_void_volume
_smtbx_masks_void_count_electrons
1 0.000 0.000 0.000 524.1 91.8
2 0.000 0.000 0.500 264.9 45.5
3 0.000 0.500 0.500 524.1 91.8
4 0.000 0.500 0.000 264.9 45.5
